data_1516546
loop_
_publ_author_name
'Carr, Kevin J. T.'
'Davies, David L.'
'Macgregor, Stuart A.'
'Singh, Kuldip'
'Villa-Marcos, Barbara'

_publ_section_title
;
 Metal control of selectivity in acetate-assisted C--H bond activation: an
 experimental and computational study of heterocyclic, vinylic and
 phenylic C(sp2)--H bonds at Ir and Rh
;
_journal_issue 6
_journal_name_full 'Chemical Science'
_journal_page_first 2340
_journal_paper_doi 10.1039/c4sc00738g
_journal_volume 5
_journal_year 2014
_chemical_formula_moiety 'C22 H29 Cl Ir N'
_chemical_formula_sum 'C22 H29 Cl Ir N'
_chemical_formula_weight 535.11
_chemical_name_systematic
; 
 ? 
;
_space_group_IT_number 14
_symmetry_cell_setting monoclinic
_symmetry_space_group_name_Hall '-P 2yn'
_symmetry_space_group_name_H-M 'P 1 21/n 1'
_atom_sites_solution_hydrogens geom
_atom_sites_solution_primary direct
_atom_sites_solution_secondary difmap
_audit_creation_method SHELXL-97
_cell_angle_alpha 90.00
_cell_angle_beta 108.180(8)
_cell_angle_gamma 90.00
_cell_formula_units_Z 8
_cell_length_a 12.207(5)
_cell_length_b 25.172(11)
_cell_length_c 13.887(6)
_cell_measurement_reflns_used 936
_cell_measurement_temperature 150(2)
_cell_measurement_theta_max 26.873
_cell_measurement_theta_min 2.529
_cell_volume 4054(3)
_computing_cell_refinement 'Bruker SMART'
_computing_data_collection 'Bruker SMART'
_computing_data_reduction 'Bruker SHELXTL'
_computing_molecular_graphics 'Bruker SHELXTL'
_computing_publication_material 'Bruker SHELXTL'
_computing_structure_refinement 'SHELXL-97 (Sheldrick, 1997)'
_computing_structure_solution 'SHELXS-97 (Sheldrick, 1990)'
_diffrn_ambient_temperature 150(2)
_diffrn_measured_fraction_theta_full 0.999
_diffrn_measured_fraction_theta_max 0.999
_diffrn_measurement_device_type 'Bruker Apex 2000 CCD area detector'
_diffrn_measurement_method 'phi and omega scans'
_diffrn_radiation_monochromator graphite
_diffrn_radiation_source 'fine-focus sealed tube'
_diffrn_radiation_type MoK\a
_diffrn_radiation_wavelength 0.71073
_diffrn_reflns_av_R_equivalents 0.0863
_diffrn_reflns_av_sigmaI/netI 0.0821
_diffrn_reflns_limit_h_max 15
_diffrn_reflns_limit_h_min -15
_diffrn_reflns_limit_k_max 32
_diffrn_reflns_limit_k_min -32
_diffrn_reflns_limit_l_max 17
_diffrn_reflns_limit_l_min -17
_diffrn_reflns_number 33667
_diffrn_reflns_theta_full 27.00
_diffrn_reflns_theta_max 27.00
_diffrn_reflns_theta_min 1.62
_exptl_absorpt_coefficient_mu 6.723
_exptl_absorpt_correction_T_max 0.746
_exptl_absorpt_correction_T_min 0.381
_exptl_absorpt_correction_type empirical
_exptl_absorpt_process_details
;
absorption correction based on 14636 reflections(SADABS);Rint 0.1735 before
correction and 0.0568 after.
;
_exptl_crystal_colour red
_exptl_crystal_density_diffrn 1.753
_exptl_crystal_density_method 'not measured'
_exptl_crystal_description plate
_exptl_crystal_F_000 2096
_exptl_crystal_size_max 0.26
_exptl_crystal_size_mid 0.17
_exptl_crystal_size_min 0.06
_refine_diff_density_max 2.354
_refine_diff_density_min -1.658
_refine_diff_density_rms 0.195
_refine_ls_extinction_method none
_refine_ls_goodness_of_fit_ref 0.919
_refine_ls_hydrogen_treatment constr
_refine_ls_matrix_type full
_refine_ls_number_parameters 465
_refine_ls_number_reflns 8846
_refine_ls_number_restraints 492
_refine_ls_restrained_S_all 0.895
_refine_ls_R_factor_all 0.0587
_refine_ls_R_factor_gt 0.0389
_refine_ls_shift/su_max 0.001
_refine_ls_shift/su_mean 0.000
_refine_ls_structure_factor_coef Fsqd
_refine_ls_weighting_details 'calc w=1/[\s^2^(Fo^2^)+(0.0175P)^2^+0.0000P] where P=(Fo^2^+2Fc^2^)/3'
_refine_ls_weighting_scheme calc
_refine_ls_wR_factor_gt 0.0638
_refine_ls_wR_factor_ref 0.0679
_reflns_number_gt 6842
_reflns_number_total 8846
_reflns_threshold_expression >2sigma(I)
_cod_data_source_file c4sc00738g1.cif
_cod_data_source_block 09043
_cod_depositor_comments
;
The following automatic conversions were performed:

'_symmetry_cell_setting' value 'Monoclinic' changed to 'monoclinic'
according to
/usr/data/users/saulius/crontab/automatic-downloads/current/RSC/lib/dictionaries/cif_core.dic
dictionary named 'cif_core.dic' version 2.4.2 from 2011-04-26.

Automatic conversion script
Id: cif_fix_values 2281 2013-09-26 08:29:07Z andrius 
;
_cod_original_sg_symbol_H-M P2(1)/n
_cod_database_code 1516546

loop_
_symmetry_equiv_pos_as_xyz
'x, y, z'
'-x+1/2, y+1/2, -z+1/2'
'-x, -y, -z'
'x-1/2, -y-1/2, z-1/2'

loop_
_atom_site_label
_atom_site_type_symbol
_atom_site_fract_x
_atom_site_fract_y
_atom_site_fract_z
_atom_site_U_iso_or_equiv
_atom_site_adp_type
_atom_site_occupancy
_atom_site_symmetry_multiplicity
_atom_site_calc_flag
_atom_site_refinement_flags
Ir1 Ir 0.638243(19) 0.262367(8) 0.269037(16) 0.01547(6) Uani 1 1 d U
Cl1 Cl 0.69660(13) 0.33339(6) 0.39010(11) 0.0258(3) Uani 1 1 d U
N1 N 0.5902(4) 0.21982(17) 0.3781(3) 0.0175(10) Uani 1 1 d U
C1 C 0.6666(5) 0.1863(2) 0.4287(4) 0.0205(12) Uani 1 1 d U
H1 H 0.6523 0.1640 0.4786 0.025 Uiso 1 1 calc R
C2 C 0.7723(5) 0.1840(2) 0.4073(4) 0.0190(12) Uani 1 1 d U
H2 H 0.8305 0.1587 0.4377 0.023 Uiso 1 1 calc R
C3 C 0.7840(4) 0.2209(2) 0.3395(4) 0.0150(11) Uani 1 1 d U
C4 C 0.8962(5) 0.2285(2) 0.3219(4) 0.0183(12) Uani 1 1 d U
C5 C 0.9699(5) 0.1864(2) 0.3213(5) 0.0276(14) Uani 1 1 d U
H5 H 0.9476 0.1513 0.3321 0.033 Uiso 1 1 calc R
C6 C 1.0744(5) 0.1946(3) 0.3054(5) 0.0332(15) Uani 1 1 d U
H6 H 1.1238 0.1654 0.3057 0.040 Uiso 1 1 calc R
C7 C 1.1074(5) 0.2453(3) 0.2890(5) 0.0312(15) Uani 1 1 d U
H7 H 1.1794 0.2511 0.2780 0.037 Uiso 1 1 calc R
C8 C 1.0354(5) 0.2875(2) 0.2888(4) 0.0288(14) Uani 1 1 d U
H8 H 1.0576 0.3225 0.2768 0.035 Uiso 1 1 calc R
C9 C 0.9324(5) 0.2794(2) 0.3057(4) 0.0239(13) Uani 1 1 d U
H9 H 0.8844 0.3090 0.3064 0.029 Uiso 1 1 calc R
C10 C 0.6384(5) 0.2471(2) 0.1153(4) 0.0182(11) Uani 1 1 d U
C11 C 0.6397(5) 0.3032(2) 0.1309(4) 0.0207(12) Uani 1 1 d U
C12 C 0.5291(5) 0.3175(2) 0.1459(4) 0.0227(12) Uani 1 1 d U
C13 C 0.4667(5) 0.2707(2) 0.1445(4) 0.0214(12) Uani 1 1 d U
C14 C 0.5350(5) 0.2264(2) 0.1290(4) 0.0197(11) Uani 1 1 d U
C15 C 0.7262(5) 0.2162(2) 0.0842(4) 0.0270(14) Uani 1 1 d U
H15A H 0.7026 0.2138 0.0101 0.040 Uiso 1 1 calc R
H15B H 0.7326 0.1804 0.1132 0.040 Uiso 1 1 calc R
H15C H 0.8010 0.2342 0.1090 0.040 Uiso 1 1 calc R
C16 C 0.7227(5) 0.3422(2) 0.1107(4) 0.0300(15) Uani 1 1 d U
H16A H 0.7996 0.3262 0.1285 0.045 Uiso 1 1 calc R
H16B H 0.7255 0.3742 0.1516 0.045 Uiso 1 1 calc R
H16C H 0.6971 0.3517 0.0387 0.045 Uiso 1 1 calc R
C17 C 0.4952(6) 0.3727(2) 0.1603(5) 0.0328(16) Uani 1 1 d U
H17A H 0.4853 0.3930 0.0980 0.049 Uiso 1 1 calc R
H17B H 0.5554 0.3892 0.2163 0.049 Uiso 1 1 calc R
H17C H 0.4224 0.3723 0.1762 0.049 Uiso 1 1 calc R
C18 C 0.3471(5) 0.2654(3) 0.1511(5) 0.0327(15) Uani 1 1 d U
H18A H 0.3260 0.2980 0.1795 0.049 Uiso 1 1 calc R
H18B H 0.3440 0.2353 0.1949 0.049 Uiso 1 1 calc R
H18C H 0.2929 0.2594 0.0832 0.049 Uiso 1 1 calc R
C19 C 0.4926(5) 0.1702(2) 0.1116(4) 0.0294(15) Uani 1 1 d U
H19A H 0.4403 0.1665 0.0422 0.044 Uiso 1 1 calc R
H19B H 0.4514 0.1612 0.1597 0.044 Uiso 1 1 calc R
H19C H 0.5584 0.1462 0.1215 0.044 Uiso 1 1 calc R
C20 C 0.4878(5) 0.2310(2) 0.4085(4) 0.0245(13) Uani 1 1 d U
H20 H 0.4408 0.2582 0.3608 0.029 Uiso 1 1 calc R
C21 C 0.4134(5) 0.1818(3) 0.4007(5) 0.0372(17) Uani 1 1 d U
H21A H 0.3960 0.1665 0.3327 0.056 Uiso 1 1 calc R
H21B H 0.3413 0.1915 0.4133 0.056 Uiso 1 1 calc R
H21C H 0.4548 0.1556 0.4511 0.056 Uiso 1 1 calc R
C22 C 0.5215(5) 0.2543(3) 0.5148(4) 0.0329(15) Uani 1 1 d U
H22A H 0.5631 0.2275 0.5639 0.049 Uiso 1 1 calc R
H22B H 0.4518 0.2651 0.5306 0.049 Uiso 1 1 calc R
H22C H 0.5711 0.2853 0.5185 0.049 Uiso 1 1 calc R
Ir1A Ir 0.203858(19) 0.478922(8) 0.260712(15) 0.01491(6) Uani 1 1 d U
Cl1A Cl 0.14540(13) 0.39995(5) 0.16094(10) 0.0256(3) Uani 1 1 d U
N1A N 0.2340(4) 0.51023(17) 0.1331(3) 0.0160(10) Uani 1 1 d U
C1A C 0.1489(5) 0.5353(2) 0.0720(4) 0.0196(12) Uani 1 1 d U
H1A H 0.1536 0.5500 0.0104 0.023 Uiso 1 1 calc R
C2A C 0.0467(5) 0.5399(2) 0.1006(4) 0.0197(12) Uani 1 1 d U
H2A H -0.0188 0.5597 0.0624 0.024 Uiso 1 1 calc R
C3A C 0.0511(5) 0.51402(19) 0.1859(4) 0.0150(11) Uani 1 1 d U
C4A C -0.0519(5) 0.5123(2) 0.2208(4) 0.0184(12) Uani 1 1 d U
C5A C -0.1143(5) 0.5584(2) 0.2232(4) 0.0250(13) Uani 1 1 d U
H5A H -0.0908 0.5912 0.2019 0.030 Uiso 1 1 calc R
C6A C -0.2089(5) 0.5568(3) 0.2560(4) 0.0336(15) Uani 1 1 d U
H6A H -0.2504 0.5886 0.2573 0.040 Uiso 1 1 calc R
C7A C -0.2451(6) 0.5095(3) 0.2873(5) 0.0407(17) Uani 1 1 d U
H7A H -0.3094 0.5090 0.3121 0.049 Uiso 1 1 calc R
C8A C -0.1872(5) 0.4636(3) 0.2822(5) 0.0357(16) Uani 1 1 d U
H8A H -0.2138 0.4308 0.3004 0.043 Uiso 1 1 calc R
C9A C -0.0902(5) 0.4644(2) 0.2506(4) 0.0245(13) Uani 1 1 d U
H9A H -0.0495 0.4324 0.2492 0.029 Uiso 1 1 calc R
C10A C 0.2170(5) 0.4516(2) 0.4134(4) 0.0180(11) Uani 1 1 d U
C11A C 0.2144(5) 0.5088(2) 0.4092(4) 0.0183(11) Uani 1 1 d U
C12A C 0.3130(5) 0.5258(2) 0.3824(4) 0.0222(12) Uani 1 1 d U
C13A C 0.3826(5) 0.4787(2) 0.3792(4) 0.0197(11) Uani 1 1 d U
C14A C 0.3221(5) 0.4341(2) 0.3957(4) 0.0203(12) Uani 1 1 d U
C15A C 0.1383(5) 0.4170(2) 0.4499(4) 0.0237(13) Uani 1 1 d U
H15D H 0.1716 0.4114 0.5230 0.036 Uiso 1 1 calc R
H15E H 0.1289 0.3827 0.4149 0.036 Uiso 1 1 calc R
H15F H 0.0630 0.4344 0.4355 0.036 Uiso 1 1 calc R
C16A C 0.1326(5) 0.5439(2) 0.4377(4) 0.0279(14) Uani 1 1 d U
H16D H 0.1695 0.5583 0.5058 0.042 Uiso 1 1 calc R
H16E H 0.0640 0.5236 0.4373 0.042 Uiso 1 1 calc R
H16F H 0.1101 0.5732 0.3891 0.042 Uiso 1 1 calc R
C17A C 0.3483(5) 0.5827(2) 0.3791(4) 0.0276(15) Uani 1 1 d U
H17D H 0.2836 0.6029 0.3345 0.041 Uiso 1 1 calc R
H17E H 0.4141 0.5846 0.3530 0.041 Uiso 1 1 calc R
H17F H 0.3701 0.5978 0.4476 0.041 Uiso 1 1 calc R
C18A C 0.4993(5) 0.4795(2) 0.3648(4) 0.0275(14) Uani 1 1 d U
H18D H 0.5553 0.4954 0.4245 0.041 Uiso 1 1 calc R
H18E H 0.4961 0.5006 0.3046 0.041 Uiso 1 1 calc R
H18F H 0.5229 0.4431 0.3558 0.041 Uiso 1 1 calc R
C19A C 0.3576(5) 0.3772(2) 0.3976(4) 0.0270(14) Uani 1 1 d U
H19D H 0.4280 0.3746 0.3781 0.041 Uiso 1 1 calc R
H19E H 0.2958 0.3568 0.3498 0.041 Uiso 1 1 calc R
H19F H 0.3722 0.3629 0.4661 0.041 Uiso 1 1 calc R
C20A C 0.3399(5) 0.4995(2) 0.1065(4) 0.0215(13) Uani 1 1 d U
H20A H 0.3859 0.4729 0.1562 0.026 Uiso 1 1 calc R
C21A C 0.4131(5) 0.5499(2) 0.1182(5) 0.0320(15) Uani 1 1 d U
H21D H 0.3757 0.5748 0.0636 0.048 Uiso 1 1 calc R
H21E H 0.4897 0.5406 0.1145 0.048 Uiso 1 1 calc R
H21F H 0.4207 0.5664 0.1838 0.048 Uiso 1 1 calc R
C22A C 0.3153(6) 0.4756(3) 0.0016(4) 0.0321(15) Uani 1 1 d U
H22D H 0.2690 0.4433 -0.0034 0.048 Uiso 1 1 calc R
H22E H 0.3882 0.4667 -0.0102 0.048 Uiso 1 1 calc R
H22F H 0.2728 0.5013 -0.0494 0.048 Uiso 1 1 calc R

loop_
_atom_site_aniso_label
_atom_site_aniso_U_11
_atom_site_aniso_U_22
_atom_site_aniso_U_33
_atom_site_aniso_U_23
_atom_site_aniso_U_13
_atom_site_aniso_U_12
Ir1 0.01846(12) 0.01261(11) 0.01450(11) 0.00035(9) 0.00394(9) 0.00118(9)
Cl1 0.0343(9) 0.0195(8) 0.0218(7) -0.0066(6) 0.0062(7) -0.0028(7)
N1 0.020(2) 0.017(2) 0.017(2) 0.0008(19) 0.007(2) 0.002(2)
C1 0.027(3) 0.018(3) 0.016(3) -0.001(2) 0.007(3) -0.004(3)
C2 0.023(3) 0.014(3) 0.019(3) 0.002(2) 0.006(3) 0.004(2)
C3 0.013(3) 0.011(3) 0.019(3) -0.005(2) 0.002(2) -0.001(2)
C4 0.018(3) 0.019(3) 0.014(3) -0.004(2) 0.000(2) 0.000(2)
C5 0.024(3) 0.025(3) 0.035(4) 0.001(3) 0.011(3) 0.004(3)
C6 0.026(3) 0.037(4) 0.038(4) -0.005(3) 0.012(3) 0.005(3)
C7 0.022(3) 0.043(4) 0.031(4) -0.001(3) 0.013(3) -0.007(3)
C8 0.035(4) 0.025(3) 0.027(3) 0.003(3) 0.010(3) -0.006(3)
C9 0.029(3) 0.022(3) 0.021(3) -0.001(3) 0.007(3) -0.005(3)
C10 0.027(3) 0.016(3) 0.011(2) -0.002(2) 0.004(2) -0.001(2)
C11 0.029(3) 0.014(3) 0.021(3) 0.003(2) 0.011(3) 0.000(2)
C12 0.028(3) 0.022(3) 0.013(3) 0.001(2) -0.001(2) 0.006(2)
C13 0.018(3) 0.026(3) 0.013(3) 0.005(2) -0.005(2) 0.009(2)
C14 0.025(3) 0.020(3) 0.013(2) 0.001(2) 0.002(2) 0.001(2)
C15 0.034(4) 0.025(3) 0.024(3) -0.005(3) 0.011(3) 0.000(3)
C16 0.034(4) 0.030(4) 0.025(3) 0.008(3) 0.008(3) -0.009(3)
C17 0.044(4) 0.021(3) 0.030(4) 0.004(3) 0.006(3) 0.013(3)
C18 0.020(3) 0.044(4) 0.029(4) 0.007(3) 0.000(3) 0.010(3)
C19 0.033(4) 0.023(3) 0.026(3) 0.001(3) 0.000(3) -0.008(3)
C20 0.023(3) 0.028(3) 0.025(3) 0.004(3) 0.010(3) 0.004(3)
C21 0.024(4) 0.045(4) 0.045(4) 0.010(3) 0.014(3) -0.002(3)
C22 0.029(4) 0.047(4) 0.030(3) 0.003(3) 0.020(3) 0.008(3)
Ir1A 0.02000(12) 0.01204(11) 0.01237(11) 0.00044(8) 0.00459(9) 0.00014(9)
Cl1A 0.0387(9) 0.0153(7) 0.0210(7) -0.0045(6) 0.0067(7) -0.0035(7)
N1A 0.021(2) 0.014(2) 0.014(2) 0.0010(18) 0.006(2) -0.002(2)
C1A 0.024(3) 0.016(3) 0.017(3) 0.002(2) 0.004(2) -0.002(2)
C2A 0.024(3) 0.014(3) 0.021(3) 0.004(2) 0.007(3) 0.004(2)
C3A 0.020(3) 0.005(2) 0.020(3) -0.003(2) 0.006(2) -0.003(2)
C4A 0.019(3) 0.020(3) 0.014(3) -0.005(2) 0.002(2) -0.007(2)
C5A 0.022(3) 0.029(3) 0.021(3) -0.008(3) 0.002(3) 0.002(3)
C6A 0.024(3) 0.051(4) 0.024(3) -0.008(3) 0.005(3) 0.006(3)
C7A 0.026(4) 0.071(5) 0.026(4) -0.003(3) 0.010(3) -0.008(3)
C8A 0.031(4) 0.052(4) 0.026(3) -0.007(3) 0.012(3) -0.019(3)
C9A 0.029(3) 0.027(3) 0.016(3) -0.003(2) 0.006(3) -0.005(3)
C10A 0.024(3) 0.018(3) 0.013(2) 0.004(2) 0.007(2) 0.002(2)
C11A 0.027(3) 0.015(3) 0.013(2) -0.001(2) 0.008(2) 0.000(2)
C12A 0.028(3) 0.017(3) 0.015(3) -0.002(2) -0.002(2) -0.003(2)
C13A 0.021(3) 0.025(3) 0.012(3) -0.001(2) 0.002(2) 0.000(2)
C14A 0.023(3) 0.022(3) 0.014(3) -0.001(2) 0.002(2) 0.004(2)
C15A 0.033(4) 0.020(3) 0.020(3) 0.007(2) 0.011(3) 0.004(3)
C16A 0.038(4) 0.022(3) 0.021(3) -0.001(3) 0.006(3) 0.008(3)
C17A 0.039(4) 0.020(3) 0.023(3) -0.003(3) 0.008(3) -0.008(3)
C18A 0.024(3) 0.042(4) 0.016(3) -0.002(3) 0.004(3) 0.001(3)
C19A 0.032(4) 0.020(3) 0.026(3) 0.003(3) 0.004(3) 0.008(3)
C20A 0.028(3) 0.021(3) 0.018(3) 0.005(2) 0.010(3) 0.007(3)
C21A 0.027(4) 0.035(4) 0.039(4) 0.002(3) 0.017(3) -0.005(3)
C22A 0.035(4) 0.042(4) 0.020(3) -0.002(3) 0.008(3) 0.010(3)

loop_
_atom_type_symbol
_atom_type_description
_atom_type_scat_dispersion_real
_atom_type_scat_dispersion_imag
_atom_type_scat_source
C C 0.0033 0.0016 'International Tables Vol C Tables 4.2.6.8 and 6.1.1.4'
H H 0.0000 0.0000 'International Tables Vol C Tables 4.2.6.8 and 6.1.1.4'
N N 0.0061 0.0033 'International Tables Vol C Tables 4.2.6.8 and 6.1.1.4'
Cl Cl 0.1484 0.1585 'International Tables Vol C Tables 4.2.6.8 and 6.1.1.4'
Ir Ir -1.4442 7.9887 'International Tables Vol C Tables 4.2.6.8 and 6.1.1.4'

loop_
_geom_angle_atom_site_label_1
_geom_angle_atom_site_label_2
_geom_angle_atom_site_label_3
_geom_angle
C3 Ir1 N1 77.8(2)
C3 Ir1 C14 113.3(2)
N1 Ir1 C14 102.79(19)
C3 Ir1 C10 96.5(2)
N1 Ir1 C10 135.37(19)
C14 Ir1 C10 38.7(2)
C3 Ir1 C11 114.8(2)
N1 Ir1 C11 164.4(2)
C14 Ir1 C11 64.4(2)
C10 Ir1 C11 38.27(19)
C3 Ir1 C13 151.0(2)
N1 Ir1 C13 101.5(2)
C14 Ir1 C13 38.0(2)
C10 Ir1 C13 63.3(2)
C11 Ir1 C13 63.0(2)
C3 Ir1 C12 153.2(2)
N1 Ir1 C12 128.8(2)
C14 Ir1 C12 62.6(2)
C10 Ir1 C12 63.2(2)
C11 Ir1 C12 38.5(2)
C13 Ir1 C12 35.8(2)
C3 Ir1 Cl1 91.22(15)
N1 Ir1 Cl1 87.88(13)
C14 Ir1 Cl1 154.68(15)
C10 Ir1 Cl1 136.73(15)
C11 Ir1 Cl1 100.54(15)
C13 Ir1 Cl1 117.74(15)
C12 Ir1 Cl1 92.77(15)
C1 N1 C20 120.3(5)
C1 N1 Ir1 114.3(4)
C20 N1 Ir1 124.8(3)
N1 C1 C2 117.7(5)
N1 C1 H1 121.1
C2 C1 H1 121.1
C3 C2 C1 114.7(5)
C3 C2 H2 122.7
C1 C2 H2 122.7
C2 C3 C4 120.3(5)
C2 C3 Ir1 114.7(4)
C4 C3 Ir1 124.9(4)
C5 C4 C9 117.5(6)
C5 C4 C3 122.5(5)
C9 C4 C3 120.0(5)
C6 C5 C4 121.2(6)
C6 C5 H5 119.4
C4 C5 H5 119.4
C5 C6 C7 120.0(6)
C5 C6 H6 120.0
C7 C6 H6 120.0
C6 C7 C8 119.7(6)
C6 C7 H7 120.1
C8 C7 H7 120.1
C9 C8 C7 120.3(6)
C9 C8 H8 119.8
C7 C8 H8 119.8
C8 C9 C4 121.3(6)
C8 C9 H9 119.4
C4 C9 H9 119.4
C11 C10 C14 108.0(5)
C11 C10 C15 125.8(5)
C14 C10 C15 126.2(5)
C11 C10 Ir1 71.3(3)
C14 C10 Ir1 70.2(3)
C15 C10 Ir1 126.7(4)
C10 C11 C12 107.2(5)
C10 C11 C16 126.6(5)
C12 C11 C16 124.7(5)
C10 C11 Ir1 70.4(3)
C12 C11 Ir1 74.4(3)
C16 C11 Ir1 131.7(4)
C13 C12 C11 108.1(5)
C13 C12 C17 128.1(6)
C11 C12 C17 123.7(5)
C13 C12 Ir1 71.8(3)
C11 C12 Ir1 67.1(3)
C17 C12 Ir1 126.3(4)
C12 C13 C14 108.3(5)
C12 C13 C18 127.7(5)
C14 C13 C18 123.9(5)
C12 C13 Ir1 72.4(3)
C14 C13 Ir1 66.7(3)
C18 C13 Ir1 129.1(4)
C10 C14 C13 108.1(5)
C10 C14 C19 126.6(5)
C13 C14 C19 124.4(5)
C10 C14 Ir1 71.1(3)
C13 C14 Ir1 75.2(3)
C19 C14 Ir1 128.0(4)
C10 C15 H15A 109.5
C10 C15 H15B 109.5
H15A C15 H15B 109.5
C10 C15 H15C 109.5
H15A C15 H15C 109.5
H15B C15 H15C 109.5
C11 C16 H16A 109.5
C11 C16 H16B 109.5
H16A C16 H16B 109.5
C11 C16 H16C 109.5
H16A C16 H16C 109.5
H16B C16 H16C 109.5
C12 C17 H17A 109.5
C12 C17 H17B 109.5
H17A C17 H17B 109.5
C12 C17 H17C 109.5
H17A C17 H17C 109.5
H17B C17 H17C 109.5
C13 C18 H18A 109.5
C13 C18 H18B 109.5
H18A C18 H18B 109.5
C13 C18 H18C 109.5
H18A C18 H18C 109.5
H18B C18 H18C 109.5
C14 C19 H19A 109.5
C14 C19 H19B 109.5
H19A C19 H19B 109.5
C14 C19 H19C 109.5
H19A C19 H19C 109.5
H19B C19 H19C 109.5
N1 C20 C21 111.6(5)
N1 C20 C22 110.9(5)
C21 C20 C22 111.0(5)
N1 C20 H20 107.7
C21 C20 H20 107.7
C22 C20 H20 107.7
C20 C21 H21A 109.5
C20 C21 H21B 109.5
H21A C21 H21B 109.5
C20 C21 H21C 109.5
H21A C21 H21C 109.5
H21B C21 H21C 109.5
C20 C22 H22A 109.5
C20 C22 H22B 109.5
H22A C22 H22B 109.5
C20 C22 H22C 109.5
H22A C22 H22C 109.5
H22B C22 H22C 109.5
C3A Ir1A N1A 77.1(2)
C3A Ir1A C12A 114.1(2)
N1A Ir1A C12A 103.4(2)
C3A Ir1A C11A 96.2(2)
N1A Ir1A C11A 135.16(19)
C12A Ir1A C11A 38.8(2)
C3A Ir1A C10A 114.3(2)
N1A Ir1A C10A 165.65(19)
C12A Ir1A C10A 64.6(2)
C11A Ir1A C10A 38.76(19)
C3A Ir1A C14A 151.8(2)
N1A Ir1A C14A 131.00(19)
C12A Ir1A C14A 63.0(2)
C11A Ir1A C14A 63.5(2)
C10A Ir1A C14A 37.76(19)
C3A Ir1A C13A 152.4(2)
N1A Ir1A C13A 103.39(19)
C12A Ir1A C13A 38.5(2)
C11A Ir1A C13A 63.6(2)
C10A Ir1A C13A 62.4(2)
C14A Ir1A C13A 35.81(19)
C3A Ir1A Cl1A 90.27(14)
N1A Ir1A Cl1A 85.50(12)
C12A Ir1A Cl1A 155.25(16)
C11A Ir1A Cl1A 139.27(15)
C10A Ir1A Cl1A 102.56(15)
C14A Ir1A Cl1A 93.59(15)
C13A Ir1A Cl1A 117.29(15)
C1A N1A C20A 121.1(5)
C1A N1A Ir1A 115.4(4)
C20A N1A Ir1A 123.2(3)
N1A C1A C2A 117.0(5)
N1A C1A H1A 121.5
C2A C1A H1A 121.5
C3A C2A C1A 114.2(5)
C3A C2A H2A 122.9
C1A C2A H2A 122.9
C2A C3A C4A 120.0(5)
C2A C3A Ir1A 116.2(4)
C4A C3A Ir1A 123.8(4)
C5A C4A C9A 118.3(6)
C5A C4A C3A 120.6(5)
C9A C4A C3A 121.1(5)
C6A C5A C4A 120.5(6)
C6A C5A H5A 119.8
C4A C5A H5A 119.8
C5A C6A C7A 121.0(6)
C5A C6A H6A 119.5
C7A C6A H6A 119.5
C8A C7A C6A 119.2(7)
C8A C7A H7A 120.4
C6A C7A H7A 120.4
C7A C8A C9A 120.7(6)
C7A C8A H8A 119.6
C9A C8A H8A 119.6
C8A C9A C4A 120.2(6)
C8A C9A H9A 119.9
C4A C9A H9A 119.9
C11A C10A C14A 107.9(5)
C11A C10A C15A 125.8(5)
C14A C10A C15A 125.3(5)
C11A C10A Ir1A 69.7(3)
C14A C10A Ir1A 74.5(3)
C15A C10A Ir1A 130.6(4)
C12A C11A C10A 107.4(5)
C12A C11A C16A 125.8(5)
C10A C11A C16A 126.5(5)
C12A C11A Ir1A 70.2(3)
C10A C11A Ir1A 71.6(3)
C16A C11A Ir1A 128.3(4)
C11A C12A C13A 108.0(5)
C11A C12A C17A 124.4(5)
C13A C12A C17A 126.6(5)
C11A C12A Ir1A 71.1(3)
C13A C12A Ir1A 75.8(3)
C17A C12A Ir1A 127.8(4)
C14A C13A C12A 107.6(5)
C14A C13A C18A 127.1(5)
C12A C13A C18A 125.2(5)
C14A C13A Ir1A 71.7(3)
C12A C13A Ir1A 65.7(3)
C18A C13A Ir1A 129.6(4)
C13A C14A C10A 108.9(5)
C13A C14A C19A 127.3(5)
C10A C14A C19A 123.8(5)
C13A C14A Ir1A 72.5(3)
C10A C14A Ir1A 67.8(3)
C19A C14A Ir1A 126.5(4)
C10A C15A H15D 109.5
C10A C15A H15E 109.5
H15D C15A H15E 109.5
C10A C15A H15F 109.5
H15D C15A H15F 109.5
H15E C15A H15F 109.5
C11A C16A H16D 109.5
C11A C16A H16E 109.5
H16D C16A H16E 109.5
C11A C16A H16F 109.5
H16D C16A H16F 109.5
H16E C16A H16F 109.5
C12A C17A H17D 109.5
C12A C17A H17E 109.5
H17D C17A H17E 109.5
C12A C17A H17F 109.5
H17D C17A H17F 109.5
H17E C17A H17F 109.5
C13A C18A H18D 109.5
C13A C18A H18E 109.5
H18D C18A H18E 109.5
C13A C18A H18F 109.5
H18D C18A H18F 109.5
H18E C18A H18F 109.5
C14A C19A H19D 109.5
C14A C19A H19E 109.5
H19D C19A H19E 109.5
C14A C19A H19F 109.5
H19D C19A H19F 109.5
H19E C19A H19F 109.5
N1A C20A C22A 112.8(5)
N1A C20A C21A 110.5(4)
C22A C20A C21A 111.4(5)
N1A C20A H20A 107.3
C22A C20A H20A 107.3
C21A C20A H20A 107.3
C20A C21A H21D 109.5
C20A C21A H21E 109.5
H21D C21A H21E 109.5
C20A C21A H21F 109.5
H21D C21A H21F 109.5
H21E C21A H21F 109.5
C20A C22A H22D 109.5
C20A C22A H22E 109.5
H22D C22A H22E 109.5
C20A C22A H22F 109.5
H22D C22A H22F 109.5
H22E C22A H22F 109.5

loop_
_geom_bond_atom_site_label_1
_geom_bond_atom_site_label_2
_geom_bond_distance
Ir1 C3 2.031(5)
Ir1 N1 2.084(4)
Ir1 C14 2.159(5)
Ir1 C10 2.170(5)
Ir1 C11 2.181(5)
Ir1 C13 2.272(5)
Ir1 C12 2.280(5)
Ir1 Cl1 2.4048(15)
N1 C1 1.291(7)
N1 C20 1.466(7)
C1 C2 1.412(7)
C1 H1 0.9500
C2 C3 1.362(7)
C2 H2 0.9500
C3 C4 1.477(7)
C4 C5 1.391(8)
C4 C9 1.398(7)
C5 C6 1.377(8)
C5 H5 0.9500
C6 C7 1.378(8)
C6 H6 0.9500
C7 C8 1.378(8)
C7 H7 0.9500
C8 C9 1.364(8)
C8 H8 0.9500
C9 H9 0.9500
C10 C11 1.426(7)
C10 C14 1.433(8)
C10 C15 1.492(8)
C11 C12 1.473(8)
C11 C16 1.499(8)
C12 C13 1.400(8)
C12 C17 1.481(7)
C13 C14 1.447(8)
C13 C18 1.497(8)
C14 C19 1.500(7)
C15 H15A 0.9800
C15 H15B 0.9800
C15 H15C 0.9800
C16 H16A 0.9800
C16 H16B 0.9800
C16 H16C 0.9800
C17 H17A 0.9800
C17 H17B 0.9800
C17 H17C 0.9800
C18 H18A 0.9800
C18 H18B 0.9800
C18 H18C 0.9800
C19 H19A 0.9800
C19 H19B 0.9800
C19 H19C 0.9800
C20 C21 1.520(8)
C20 C22 1.521(8)
C20 H20 1.0000
C21 H21A 0.9800
C21 H21B 0.9800
C21 H21C 0.9800
C22 H22A 0.9800
C22 H22B 0.9800
C22 H22C 0.9800
Ir1A C3A 2.032(5)
Ir1A N1A 2.075(4)
Ir1A C12A 2.149(5)
Ir1A C11A 2.162(5)
Ir1A C10A 2.187(5)
Ir1A C14A 2.277(5)
Ir1A C13A 2.287(5)
Ir1A Cl1A 2.4008(15)
N1A C1A 1.284(7)
N1A C20A 1.475(7)
C1A C2A 1.427(8)
C1A H1A 0.9500
C2A C3A 1.339(7)
C2A H2A 0.9500
C3A C4A 1.482(7)
C4A C5A 1.394(8)
C4A C9A 1.403(8)
C5A C6A 1.368(8)
C5A H5A 0.9500
C6A C7A 1.387(9)
C6A H6A 0.9500
C7A C8A 1.369(9)
C7A H7A 0.9500
C8A C9A 1.384(8)
C8A H8A 0.9500
C9A H9A 0.9500
C10A C11A 1.443(7)
C10A C14A 1.447(8)
C10A C15A 1.496(7)
C11A C12A 1.432(8)
C11A C16A 1.477(7)
C12A C13A 1.467(8)
C12A C17A 1.501(7)
C13A C14A 1.403(8)
C13A C18A 1.499(8)
C14A C19A 1.494(7)
C15A H15D 0.9800
C15A H15E 0.9800
C15A H15F 0.9800
C16A H16D 0.9800
C16A H16E 0.9800
C16A H16F 0.9800
C17A H17D 0.9800
C17A H17E 0.9800
C17A H17F 0.9800
C18A H18D 0.9800
C18A H18E 0.9800
C18A H18F 0.9800
C19A H19D 0.9800
C19A H19E 0.9800
C19A H19F 0.9800
C20A C22A 1.517(7)
C20A C21A 1.531(8)
C20A H20A 1.0000
C21A H21D 0.9800
C21A H21E 0.9800
C21A H21F 0.9800
C22A H22D 0.9800
C22A H22E 0.9800
C22A H22F 0.9800

loop_
_geom_torsion_atom_site_label_1
_geom_torsion_atom_site_label_2
_geom_torsion_atom_site_label_3
_geom_torsion_atom_site_label_4
_geom_torsion
C3 Ir1 N1 C1 -5.5(4)
C14 Ir1 N1 C1 106.0(4)
C10 Ir1 N1 C1 81.4(5)
C11 Ir1 N1 C1 139.6(7)
C13 Ir1 N1 C1 144.9(4)
C12 Ir1 N1 C1 170.9(4)
Cl1 Ir1 N1 C1 -97.2(4)
C3 Ir1 N1 C20 165.5(4)
C14 Ir1 N1 C20 -83.0(4)
C10 Ir1 N1 C20 -107.6(4)
C11 Ir1 N1 C20 -49.4(9)
C13 Ir1 N1 C20 -44.1(4)
C12 Ir1 N1 C20 -18.1(5)
Cl1 Ir1 N1 C20 73.8(4)
C20 N1 C1 C2 -169.2(5)
Ir1 N1 C1 C2 2.3(6)
N1 C1 C2 C3 4.6(7)
C1 C2 C3 C4 170.6(5)
C1 C2 C3 Ir1 -9.3(6)
N1 Ir1 C3 C2 7.9(4)
C14 Ir1 C3 C2 -90.9(4)
C10 Ir1 C3 C2 -127.2(4)
C11 Ir1 C3 C2 -162.3(4)
C13 Ir1 C3 C2 -83.8(6)
C12 Ir1 C3 C2 -165.9(4)
Cl1 Ir1 C3 C2 95.5(4)
N1 Ir1 C3 C4 -172.0(5)
C14 Ir1 C3 C4 89.2(4)
C10 Ir1 C3 C4 53.0(4)
C11 Ir1 C3 C4 17.8(5)
C13 Ir1 C3 C4 96.3(6)
C12 Ir1 C3 C4 14.2(7)
Cl1 Ir1 C3 C4 -84.4(4)
C2 C3 C4 C5 37.2(8)
Ir1 C3 C4 C5 -142.9(5)
C2 C3 C4 C9 -142.3(5)
Ir1 C3 C4 C9 37.6(7)
C9 C4 C5 C6 0.0(9)
C3 C4 C5 C6 -179.5(5)
C4 C5 C6 C7 -0.4(9)
C5 C6 C7 C8 0.1(9)
C6 C7 C8 C9 0.7(9)
C7 C8 C9 C4 -1.1(9)
C5 C4 C9 C8 0.7(8)
C3 C4 C9 C8 -179.7(5)
C3 Ir1 C10 C11 -122.4(3)
N1 Ir1 C10 C11 158.3(3)
C14 Ir1 C10 C11 117.9(5)
C13 Ir1 C10 C11 79.4(4)
C12 Ir1 C10 C11 39.1(3)
Cl1 Ir1 C10 C11 -23.7(4)
C3 Ir1 C10 C14 119.7(3)
N1 Ir1 C10 C14 40.4(4)
C11 Ir1 C10 C14 -117.9(5)
C13 Ir1 C10 C14 -38.5(3)
C12 Ir1 C10 C14 -78.8(4)
Cl1 Ir1 C10 C14 -141.6(3)
C3 Ir1 C10 C15 -1.3(5)
N1 Ir1 C10 C15 -80.5(6)
C14 Ir1 C10 C15 -121.0(6)
C11 Ir1 C10 C15 121.1(6)
C13 Ir1 C10 C15 -159.5(6)
C12 Ir1 C10 C15 160.3(6)
Cl1 Ir1 C10 C15 97.5(5)
C14 C10 C11 C12 -4.9(6)
C15 C10 C11 C12 171.8(5)
Ir1 C10 C11 C12 -65.9(4)
C14 C10 C11 C16 -171.1(5)
C15 C10 C11 C16 5.7(9)
Ir1 C10 C11 C16 128.0(6)
C14 C10 C11 Ir1 61.0(4)
C15 C10 C11 Ir1 -122.3(5)
C3 Ir1 C11 C10 67.4(4)
N1 Ir1 C11 C10 -74.5(8)
C14 Ir1 C11 C10 -37.8(3)
C13 Ir1 C11 C10 -80.4(4)
C12 Ir1 C11 C10 -115.2(5)
Cl1 Ir1 C11 C10 163.8(3)
C3 Ir1 C11 C12 -177.4(3)
N1 Ir1 C11 C12 40.6(8)
C14 Ir1 C11 C12 77.4(3)
C10 Ir1 C11 C12 115.2(5)
C13 Ir1 C11 C12 34.8(3)
Cl1 Ir1 C11 C12 -81.1(3)
C3 Ir1 C11 C16 -54.6(6)
N1 Ir1 C11 C16 163.5(6)
C14 Ir1 C11 C16 -159.8(6)
C10 Ir1 C11 C16 -122.0(7)
C13 Ir1 C11 C16 157.6(6)
C12 Ir1 C11 C16 122.8(7)
Cl1 Ir1 C11 C16 41.8(6)
C10 C11 C12 C13 3.0(6)
C16 C11 C12 C13 169.5(5)
Ir1 C11 C12 C13 -60.3(4)
C10 C11 C12 C17 -177.4(5)
C16 C11 C12 C17 -10.9(9)
Ir1 C11 C12 C17 119.4(5)
C10 C11 C12 Ir1 63.2(4)
C16 C11 C12 Ir1 -130.3(6)
C3 Ir1 C12 C13 124.9(5)
N1 Ir1 C12 C13 -47.3(4)
C14 Ir1 C12 C13 37.1(3)
C10 Ir1 C12 C13 80.8(4)
C11 Ir1 C12 C13 119.7(5)
Cl1 Ir1 C12 C13 -136.8(3)
C3 Ir1 C12 C11 5.3(6)
N1 Ir1 C12 C11 -167.0(3)
C14 Ir1 C12 C11 -82.6(3)
C10 Ir1 C12 C11 -38.9(3)
C13 Ir1 C12 C11 -119.7(5)
Cl1 Ir1 C12 C11 103.5(3)
C3 Ir1 C12 C17 -110.7(6)
N1 Ir1 C12 C17 77.0(6)
C14 Ir1 C12 C17 161.5(6)
C10 Ir1 C12 C17 -154.9(6)
C11 Ir1 C12 C17 -116.0(7)
C13 Ir1 C12 C17 124.4(7)
Cl1 Ir1 C12 C17 -12.5(5)
C11 C12 C13 C14 0.1(6)
C17 C12 C13 C14 -179.5(5)
Ir1 C12 C13 C14 -57.3(4)
C11 C12 C13 C18 -176.4(5)
C17 C12 C13 C18 4.0(9)
Ir1 C12 C13 C18 126.2(6)
C11 C12 C13 Ir1 57.4(4)
C17 C12 C13 Ir1 -122.2(6)
C3 Ir1 C13 C12 -130.2(5)
N1 Ir1 C13 C12 144.2(3)
C14 Ir1 C13 C12 -119.6(5)
C10 Ir1 C13 C12 -80.5(4)
C11 Ir1 C13 C12 -37.4(3)
Cl1 Ir1 C13 C12 50.5(4)
C3 Ir1 C13 C14 -10.6(6)
N1 Ir1 C13 C14 -96.1(3)
C10 Ir1 C13 C14 39.2(3)
C11 Ir1 C13 C14 82.3(4)
C12 Ir1 C13 C14 119.6(5)
Cl1 Ir1 C13 C14 170.2(3)
C3 Ir1 C13 C18 105.1(6)
N1 Ir1 C13 C18 19.5(5)
C14 Ir1 C13 C18 115.7(7)
C10 Ir1 C13 C18 154.8(6)
C11 Ir1 C13 C18 -162.1(6)
C12 Ir1 C13 C18 -124.7(7)
Cl1 Ir1 C13 C18 -74.1(5)
C11 C10 C14 C13 5.0(6)
C15 C10 C14 C13 -171.7(5)
Ir1 C10 C14 C13 66.7(4)
C11 C10 C14 C19 174.5(5)
C15 C10 C14 C19 -2.2(9)
Ir1 C10 C14 C19 -123.8(6)
C11 C10 C14 Ir1 -61.7(4)
C15 C10 C14 Ir1 121.6(5)
C12 C13 C14 C10 -3.2(6)
C18 C13 C14 C10 173.5(5)
Ir1 C13 C14 C10 -63.9(4)
C12 C13 C14 C19 -172.9(5)
C18 C13 C14 C19 3.8(8)
Ir1 C13 C14 C19 126.3(5)
C12 C13 C14 Ir1 60.8(4)
C18 C13 C14 Ir1 -122.5(5)
C3 Ir1 C14 C10 -70.1(4)
N1 Ir1 C14 C10 -152.1(3)
C11 Ir1 C14 C10 37.4(3)
C13 Ir1 C14 C10 115.5(5)
C12 Ir1 C14 C10 80.5(3)
Cl1 Ir1 C14 C10 94.8(4)
C3 Ir1 C14 C13 174.4(3)
N1 Ir1 C14 C13 92.4(3)
C10 Ir1 C14 C13 -115.5(5)
C11 Ir1 C14 C13 -78.1(4)
C12 Ir1 C14 C13 -35.0(3)
Cl1 Ir1 C14 C13 -20.7(6)
C3 Ir1 C14 C19 52.1(6)
N1 Ir1 C14 C19 -30.0(6)
C10 Ir1 C14 C19 122.1(7)
C11 Ir1 C14 C19 159.5(6)
C13 Ir1 C14 C19 -122.4(7)
C12 Ir1 C14 C19 -157.3(6)
Cl1 Ir1 C14 C19 -143.0(4)
C1 N1 C20 C21 -63.0(7)
Ir1 N1 C20 C21 126.5(4)
C1 N1 C20 C22 61.3(7)
Ir1 N1 C20 C22 -109.1(5)
C3A Ir1A N1A C1A 0.3(4)
C12A Ir1A N1A C1A -111.8(4)
C11A Ir1A N1A C1A -85.6(5)
C10A Ir1A N1A C1A -143.5(7)
C14A Ir1A N1A C1A -177.6(4)
C13A Ir1A N1A C1A -151.4(4)
Cl1A Ir1A N1A C1A 91.6(4)
C3A Ir1A N1A C20A -172.5(4)
C12A Ir1A N1A C20A 75.4(4)
C11A Ir1A N1A C20A 101.6(4)
C10A Ir1A N1A C20A 43.7(9)
C14A Ir1A N1A C20A 9.7(5)
C13A Ir1A N1A C20A 35.8(4)
Cl1A Ir1A N1A C20A -81.2(4)
C20A N1A C1A C2A 174.9(5)
Ir1A N1A C1A C2A 2.0(6)
N1A C1A C2A C3A -4.2(7)
C1A C2A C3A C4A -175.8(5)
C1A C2A C3A Ir1A 4.4(6)
N1A Ir1A C3A C2A -2.6(4)
C12A Ir1A C3A C2A 96.5(4)
C11A Ir1A C3A C2A 132.3(4)
C10A Ir1A C3A C2A 168.1(4)
C14A Ir1A C3A C2A 173.9(4)
C13A Ir1A C3A C2A 91.7(6)
Cl1A Ir1A C3A C2A -87.9(4)
N1A Ir1A C3A C4A 177.5(4)
C12A Ir1A C3A C4A -83.4(4)
C11A Ir1A C3A C4A -47.5(4)
C10A Ir1A C3A C4A -11.7(5)
C14A Ir1A C3A C4A -5.9(7)
C13A Ir1A C3A C4A -88.1(6)
Cl1A Ir1A C3A C4A 92.2(4)
C2A C3A C4A C5A -46.9(7)
Ir1A C3A C4A C5A 132.9(5)
C2A C3A C4A C9A 132.1(6)
Ir1A C3A C4A C9A -48.0(6)
C9A C4A C5A C6A 1.3(8)
C3A C4A C5A C6A -179.6(5)
C4A C5A C6A C7A -0.1(9)
C5A C6A C7A C8A -2.1(9)
C6A C7A C8A C9A 3.0(9)
C7A C8A C9A C4A -1.8(9)
C5A C4A C9A C8A -0.4(8)
C3A C4A C9A C8A -179.5(5)
C3A Ir1A C10A C11A -68.2(4)
N1A Ir1A C10A C11A 72.6(8)
C12A Ir1A C10A C11A 38.2(3)
C14A Ir1A C10A C11A 116.2(5)
C13A Ir1A C10A C11A 81.3(3)
Cl1A Ir1A C10A C11A -164.3(3)
C3A Ir1A C10A C14A 175.5(3)
N1A Ir1A C10A C14A -43.6(9)
C12A Ir1A C10A C14A -78.1(3)
C11A Ir1A C10A C14A -116.2(5)
C13A Ir1A C10A C14A -35.0(3)
Cl1A Ir1A C10A C14A 79.5(3)
C3A Ir1A C10A C15A 52.1(6)
N1A Ir1A C10A C15A -167.1(6)
C12A Ir1A C10A C15A 158.5(6)
C11A Ir1A C10A C15A 120.3(6)
C14A Ir1A C10A C15A -123.4(7)
C13A Ir1A C10A C15A -158.4(6)
Cl1A Ir1A C10A C15A -44.0(5)
C14A C10A C11A C12A 3.9(6)
C15A C10A C11A C12A 172.6(5)
Ir1A C10A C11A C12A -61.4(4)
C14A C10A C11A C16A -170.2(5)
C15A C10A C11A C16A -1.5(9)
Ir1A C10A C11A C16A 124.5(6)
C14A C10A C11A Ir1A 65.2(4)
C15A C10A C11A Ir1A -126.0(5)
C3A Ir1A C11A C12A -121.3(3)
N1A Ir1A C11A C12A -43.3(4)
C10A Ir1A C11A C12A 117.1(5)
C14A Ir1A C11A C12A 79.2(3)
C13A Ir1A C11A C12A 39.0(3)
Cl1A Ir1A C11A C12A 141.0(3)
C3A Ir1A C11A C10A 121.6(3)
N1A Ir1A C11A C10A -160.4(3)
C12A Ir1A C11A C10A -117.1(5)
C14A Ir1A C11A C10A -37.9(3)
C13A Ir1A C11A C10A -78.1(3)
Cl1A Ir1A C11A C10A 23.9(4)
C3A Ir1A C11A C16A -0.8(5)
N1A Ir1A C11A C16A 77.1(6)
C12A Ir1A C11A C16A 120.5(7)
C10A Ir1A C11A C16A -122.5(7)
C14A Ir1A C11A C16A -160.3(6)
C13A Ir1A C11A C16A 159.5(6)
Cl1A Ir1A C11A C16A -98.5(5)
C10A C11A C12A C13A -5.2(6)
C16A C11A C12A C13A 169.0(5)
Ir1A C11A C12A C13A -67.4(4)
C10A C11A C12A C17A -174.3(5)
C16A C11A C12A C17A -0.1(9)
Ir1A C11A C12A C17A 123.4(5)
C10A C11A C12A Ir1A 62.3(4)
C16A C11A C12A Ir1A -123.6(5)
C3A Ir1A C12A C11A 68.5(4)
N1A Ir1A C12A C11A 150.2(3)
C10A Ir1A C12A C11A -38.1(3)
C14A Ir1A C12A C11A -80.4(3)
C13A Ir1A C12A C11A -115.1(5)
Cl1A Ir1A C12A C11A -101.0(5)
C3A Ir1A C12A C13A -176.5(3)
N1A Ir1A C12A C13A -94.8(3)
C11A Ir1A C12A C13A 115.1(5)
C10A Ir1A C12A C13A 76.9(3)
C14A Ir1A C12A C13A 34.7(3)
Cl1A Ir1A C12A C13A 14.1(6)
C3A Ir1A C12A C17A -50.9(6)
N1A Ir1A C12A C17A 30.8(6)
C11A Ir1A C12A C17A -119.3(7)
C10A Ir1A C12A C17A -157.5(6)
C14A Ir1A C12A C17A 160.3(6)
C13A Ir1A C12A C17A 125.6(7)
Cl1A Ir1A C12A C17A 139.7(4)
C11A C12A C13A C14A 4.6(6)
C17A C12A C13A C14A 173.4(5)
Ir1A C12A C13A C14A -59.7(4)
C11A C12A C13A C18A -173.2(5)
C17A C12A C13A C18A -4.4(8)
Ir1A C12A C13A C18A 122.5(5)
C11A C12A C13A Ir1A 64.3(4)
C17A C12A C13A Ir1A -126.9(6)
C3A Ir1A C13A C14A 126.9(5)
N1A Ir1A C13A C14A -145.3(3)
C12A Ir1A C13A C14A 119.9(5)
C11A Ir1A C13A C14A 80.6(3)
C10A Ir1A C13A C14A 36.9(3)
Cl1A Ir1A C13A C14A -53.5(3)
C3A Ir1A C13A C12A 7.0(6)
N1A Ir1A C13A C12A 94.8(3)
C11A Ir1A C13A C12A -39.3(3)
C10A Ir1A C13A C12A -83.0(4)
C14A Ir1A C13A C12A -119.9(5)
Cl1A Ir1A C13A C12A -173.4(3)
C3A Ir1A C13A C18A -109.6(6)
N1A Ir1A C13A C18A -21.8(5)
C12A Ir1A C13A C18A -116.6(6)
C11A Ir1A C13A C18A -155.9(6)
C10A Ir1A C13A C18A 160.3(6)
C14A Ir1A C13A C18A 123.5(7)
Cl1A Ir1A C13A C18A 70.0(5)
C12A C13A C14A C10A -2.1(6)
C18A C13A C14A C10A 175.6(5)
Ir1A C13A C14A C10A -58.1(4)
C12A C13A C14A C19A 179.0(5)
C18A C13A C14A C19A -3.3(9)
Ir1A C13A C14A C19A 123.0(6)
C12A C13A C14A Ir1A 56.0(4)
C18A C13A C14A Ir1A -126.3(5)
C11A C10A C14A C13A -1.0(6)
C15A C10A C14A C13A -169.9(5)
Ir1A C10A C14A C13A 61.0(4)
C11A C10A C14A C19A 177.9(5)
C15A C10A C14A C19A 9.1(9)
Ir1A C10A C14A C19A -120.0(5)
C11A C10A C14A Ir1A -62.1(4)
C15A C10A C14A Ir1A 129.1(5)
C3A Ir1A C14A C13A -128.4(4)
N1A Ir1A C14A C13A 47.1(4)
C12A Ir1A C14A C13A -37.2(3)
C11A Ir1A C14A C13A -80.9(3)
C10A Ir1A C14A C13A -119.8(5)
Cl1A Ir1A C14A C13A 134.3(3)
C3A Ir1A C14A C10A -8.6(6)
N1A Ir1A C14A C10A 166.9(3)
C12A Ir1A C14A C10A 82.5(4)
C11A Ir1A C14A C10A 38.9(3)
C13A Ir1A C14A C10A 119.8(5)
Cl1A Ir1A C14A C10A -105.9(3)
C3A Ir1A C14A C19A 107.8(6)
N1A Ir1A C14A C19A -76.7(6)
C12A Ir1A C14A C19A -161.0(6)
C11A Ir1A C14A C19A 155.3(6)
C10A Ir1A C14A C19A 116.4(6)
C13A Ir1A C14A C19A -123.8(7)
Cl1A Ir1A C14A C19A 10.5(5)
C1A N1A C20A C22A -49.1(7)
Ir1A N1A C20A C22A 123.3(4)
C1A N1A C20A C21A 76.2(6)
Ir1A N1A C20A C21A -111.4(5)
